data_4309459
loop_
_publ_author_name
'Manda \'Curi\'c'
'Darko Babi\'c'
'Aleksandar Vi\<snjevac'
'Kre\<simir Mol\<canov'

_publ_contact_author_address
;
 Rudjer Bo\<skovi\'c Institute
 P.O. Box 180
 HR-10002 Zagreb
 Croatia
;
_publ_contact_author_email aleksandar.visnjevac@irb.hr
_publ_contact_author_fax 385(1)4680245
_publ_contact_author_name 'Dr Aleksandar Vi\<snjevac'
_publ_contact_author_phone 385(1)4571203
_publ_section_title
;
Simple Route to the Doublyortho-Palladated Azobenzenes: Building Blocks
for Organometallic Polymers and Metallomesogens
;
_journal_name_full 'Inorganic Chemistry'
_journal_page_first 5975
_journal_page_last 5977
_journal_paper_doi 10.1021/ic050747w
_journal_volume 44
_journal_year 2005
_chemical_formula_moiety 'C18 H22 Cl2 N4 O2 Pd2'
_chemical_formula_sum 'C18 H22 Cl2 N4 O2 Pd2'
_chemical_formula_weight 610.14
_chemical_name_systematic
;
 ?
;
_space_group_IT_number 14
_symmetry_cell_setting monoclinic
_symmetry_Int_Tables_number 14
_symmetry_space_group_name_Hall '-P 2ybc'
_symmetry_space_group_name_H-M 'P 1 21/c 1'
_audit_creation_date 2004-04-07T17:45:47-00:00
_audit_creation_method 'WinGX routine CIF_UPDATE'
_cell_angle_alpha 90
_cell_angle_beta 92.460(10)
_cell_angle_gamma 90
_cell_formula_units_Z 2
_cell_length_a 12.7700(10)
_cell_length_b 5.2796(6)
_cell_length_c 15.4190(8)
_cell_measurement_reflns_used 22
_cell_measurement_temperature 293(2)
_cell_measurement_theta_max 19.25
_cell_measurement_theta_min 6.84
_cell_measurement_wavelength 1.54184
_cell_volume 1038.60(15)
_computing_cell_refinement 'CAD4 Express (Enraf Nonius, 1994)'
_computing_data_collection 'CAD4 Express (Enraf Nonius, 1994)'
_computing_data_reduction 'XCAD4 (Harms & Wocadlo, 1995)'
_computing_molecular_graphics 'Ortep-3 for Windows (Farrugia, 1997)'
_computing_publication_material 'WinGX publication routines (Farrugia, 1999)'
_computing_structure_refinement 'SHELXL-97 (Sheldrick, 1997)'
_computing_structure_solution 'SHELXS-97 (Sheldrick, 1997)'
_diffrn_ambient_temperature 296(2)
_diffrn_measured_fraction_theta_full 0.999
_diffrn_measured_fraction_theta_max 0.999
_diffrn_measurement_device '\k-geometry diffractometer'
_diffrn_measurement_device_type 'Enraf Nonius CAD4'
_diffrn_measurement_method 'non-profiled omega/2theta scans'
_diffrn_radiation_monochromator graphite
_diffrn_radiation_probe x-ray
_diffrn_radiation_type CuK\a
_diffrn_radiation_wavelength 1.54179
_diffrn_reflns_av_R_equivalents 0.0425
_diffrn_reflns_av_unetI/netI 0.0282
_diffrn_reflns_limit_h_max 16
_diffrn_reflns_limit_h_min -16
_diffrn_reflns_limit_k_max 6
_diffrn_reflns_limit_k_min 0
_diffrn_reflns_limit_l_max 0
_diffrn_reflns_limit_l_min -19
_diffrn_reflns_number 2271
_diffrn_reflns_theta_full 76.44
_diffrn_reflns_theta_max 76.44
_diffrn_reflns_theta_min 3.46
_diffrn_source 'fine-focus sealed tube'
_diffrn_standards_decay_% 1
_diffrn_standards_interval_count 158
_diffrn_standards_interval_time 120
_diffrn_standards_number 3
_exptl_absorpt_coefficient_mu 16.525
_exptl_absorpt_correction_T_max 0.7139
_exptl_absorpt_correction_T_min 0.406
_exptl_absorpt_correction_type psi-scan
_exptl_absorpt_process_details
;
North A.C.T., Phillips D.C. & Mathews F.S. (1968) Acta. Cryst. A24, 351
        Number of psi-scan sets used was   6
        Theta correction was applied.
        Averaged transmission function was used.
        No Fourier smoothing was applied.
;
_exptl_crystal_colour red
_exptl_crystal_density_diffrn 1.951
_exptl_crystal_density_method 'not measured'
_exptl_crystal_description needle
_exptl_crystal_F_000 600
_exptl_crystal_size_max 0.12
_exptl_crystal_size_mid 0.02
_exptl_crystal_size_min 0.02
_refine_diff_density_max 1.229
_refine_diff_density_min -2.194
_refine_diff_density_rms 0.177
_refine_ls_extinction_method none
_refine_ls_goodness_of_fit_ref 1.061
_refine_ls_hydrogen_treatment mixed
_refine_ls_matrix_type full
_refine_ls_number_parameters 133
_refine_ls_number_reflns 2183
_refine_ls_number_restraints 0
_refine_ls_restrained_S_all 1.061
_refine_ls_R_factor_all 0.0633
_refine_ls_R_factor_gt 0.048
_refine_ls_shift/su_max 0
_refine_ls_shift/su_mean 0
_refine_ls_structure_factor_coef Fsqd
_refine_ls_weighting_details 'calc w=1/[\s^2^(Fo^2^)+(0.0968P)^2^+0.5732P] where P=(Fo^2^+2Fc^2^)/3'
_refine_ls_weighting_scheme calc
_refine_ls_wR_factor_gt 0.1302
_refine_ls_wR_factor_ref 0.1409
_reflns_number_gt 1721
_reflns_number_total 2183
_reflns_threshold_expression >2sigma(I)
_cod_data_source_file ic050747wsi20050511_114352_2.cif
_cod_data_source_block 1
_cod_original_sg_symbol_H-M 'P 21/c'
_cod_database_code 4309459
_exptl_absorpt_factor_mur 0.33
_exptl_absorpt_correction_t_ave 0.5546
_exptl_absorpt_rmerge_before 0.0552
_exptl_absorpt_rmerge_after 0.041
_exptl_absorpt_theta_corr_max 0.9999
_exptl_absorpt_theta_corr_min 0.9689

loop_
_symmetry_equiv_pos_as_xyz
'x, y, z'
'-x, y+1/2, -z+1/2'
'-x, -y, -z'
'x, -y-1/2, z-1/2'

loop_
_atom_site_label
_atom_site_type_symbol
_atom_site_fract_x
_atom_site_fract_y
_atom_site_fract_z
_atom_site_U_iso_or_equiv
_atom_site_adp_type
_atom_site_occupancy
_atom_site_calc_flag
_atom_site_refinement_flags
_atom_site_disorder_group
_atom_site_disorder_assembly
C5 C 0.4510(4) 0.4265(12) 0.3803(4) 0.0402(12) Uani 1 d . . .
H5 H 0.3783 0.4205 0.3816 0.048 Uiso 1 calc R . .
C9 C 0.0075(5) 0.6277(15) 0.3496(4) 0.0562(17) Uani 1 d . . .
H9A H -0.0323 0.54 0.3916 0.084 Uiso 1 calc R . .
H9B H -0.0288 0.6189 0.2938 0.084 Uiso 1 calc R . .
H9C H 0.0158 0.8017 0.3665 0.084 Uiso 1 calc R . .
C1 C 0.3771(4) -0.2587(11) 0.5715(3) 0.0355(11) Uani 1 d . . .
C3 C 0.3928(5) -0.6200(13) 0.6685(4) 0.0458(13) Uani 1 d . . .
H3 H 0.3608 -0.7445 0.7008 0.055 Uiso 1 calc R . .
C4 C 0.5124(4) 0.2528(9) 0.4272(3) 0.0309(10) Uani 1 d . . .
C2 C 0.3310(5) -0.4467(12) 0.6205(4) 0.0437(13) Uani 1 d . . .
H2 H 0.2584 -0.4571 0.6213 0.052 Uiso 1 calc R . .
C7 C 0.1438(4) 0.3433(13) 0.4013(4) 0.0465(14) Uani 1 d . . .
C8 C 0.1794(6) 0.6203(19) 0.2831(5) 0.072(2) Uani 1 d . . .
H8B H 0.2037 0.7818 0.3043 0.107 Uiso 1 calc R . .
H8A H 0.1422 0.6424 0.2282 0.107 Uiso 1 calc R . .
H8C H 0.2382 0.51 0.2761 0.107 Uiso 1 calc R . .
C6 C 0.4995(5) 0.6080(13) 0.3316(4) 0.0447(13) Uani 1 d . . .
H6 H 0.4593 0.7227 0.2987 0.054 Uiso 1 calc R . .
N1 N 0.4659(4) 0.0685(10) 0.4783(3) 0.0335(9) Uani 1 d . . .
N2 N 0.1100(4) 0.5100(9) 0.3445(4) 0.0461(13) Uani 1 d . . .
O1 O 0.2339(3) 0.2509(10) 0.4019(3) 0.0532(11) Uani 1 d . . .
Cl1 Cl 0.14450(10) -0.1167(4) 0.53613(10) 0.0548(4) Uani 1 d . . .
Pd1 Pd 0.30966(3) -0.00793(7) 0.49640(2) 0.03497(19) Uani 1 d . . .
H7 H 0.092(5) 0.294(13) 0.441(4) 0.053(18) Uiso 1 d . . .

loop_
_atom_site_aniso_label
_atom_site_aniso_U_11
_atom_site_aniso_U_22
_atom_site_aniso_U_33
_atom_site_aniso_U_23
_atom_site_aniso_U_13
_atom_site_aniso_U_12
C5 0.038(3) 0.046(3) 0.037(3) 0.005(3) 0.002(2) 0.000(2)
C9 0.039(3) 0.067(4) 0.062(4) 0.012(4) -0.003(3) 0.016(3)
C1 0.033(2) 0.044(3) 0.029(2) -0.005(2) 0.0017(19) 0.000(2)
C3 0.051(3) 0.047(3) 0.040(3) 0.012(3) 0.002(2) -0.005(3)
C4 0.037(2) 0.025(2) 0.030(2) 0.0021(19) 0.0015(19) -0.0002(19)
C2 0.039(3) 0.052(3) 0.040(3) 0.002(3) 0.005(2) -0.005(2)
C7 0.034(3) 0.060(4) 0.045(3) 0.000(3) 0.000(2) 0.001(3)
C8 0.061(4) 0.098(6) 0.057(4) 0.026(4) 0.013(3) 0.012(4)
C6 0.048(3) 0.048(3) 0.037(3) 0.007(3) -0.003(2) 0.000(3)
N1 0.0292(18) 0.045(2) 0.0261(19) -0.0001(19) 0.0002(16) 0.0083(19)
N2 0.040(3) 0.057(3) 0.041(3) 0.008(2) -0.002(2) 0.006(2)
O1 0.0356(19) 0.070(3) 0.054(2) 0.012(2) 0.0025(17) 0.010(2)
Cl1 0.0308(6) 0.0763(11) 0.0577(9) 0.0160(8) 0.0049(6) -0.0010(7)
Pd1 0.0277(3) 0.0459(3) 0.0313(3) 0.00104(15) 0.00134(17) 0.00272(15)

loop_
_atom_type_symbol
_atom_type_description
_atom_type_scat_dispersion_real
_atom_type_scat_dispersion_imag
_atom_type_scat_source
C C 0.0181 0.0091 'International Tables Vol C Tables 4.2.6.8 and 6.1.1.4'
H H 0 0 'International Tables Vol C Tables 4.2.6.8 and 6.1.1.4'
N N 0.0311 0.018 'International Tables Vol C Tables 4.2.6.8 and 6.1.1.4'
O O 0.0492 0.0322 'International Tables Vol C Tables 4.2.6.8 and 6.1.1.4'
Cl Cl 0.3639 0.7018 'International Tables Vol C Tables 4.2.6.8 and 6.1.1.4'
Pd Pd 0.1215 3.9337 'International Tables Vol C Tables 4.2.6.8 and 6.1.1.4'

loop_
_geom_angle_atom_site_label_1
_geom_angle_atom_site_label_2
_geom_angle_atom_site_label_3
_geom_angle
_geom_angle_site_symmetry_1
_geom_angle_site_symmetry_3
_geom_angle_publ_flag
C6 C5 C4 119.0(5) . . ?
C6 C5 H5 120.5 . . ?
C4 C5 H5 120.5 . . ?
N2 C9 H9A 109.5 . . ?
N2 C9 H9B 109.5 . . ?
H9A C9 H9B 109.5 . . ?
N2 C9 H9C 109.5 . . ?
H9A C9 H9C 109.5 . . ?
H9B C9 H9C 109.5 . . ?
C2 C1 C4 117.0(5) . 3_656 ?
C2 C1 Pd1 128.6(4) . . ?
C4 C1 Pd1 114.4(4) 3_656 . ?
C6 C3 C2 120.7(6) 3_656 . ?
C6 C3 H3 119.7 3_656 . ?
C2 C3 H3 119.7 . . ?
C5 C4 N1 120.6(5) . . ?
C5 C4 C1 122.3(5) . 3_656 ?
N1 C4 C1 117.0(4) . 3_656 ?
C1 C2 C3 120.7(5) . . ?
C1 C2 H2 119.6 . . ?
C3 C2 H2 119.6 . . ?
O1 C7 N2 123.2(6) . . ?
O1 C7 H7 124(4) . . ?
N2 C7 H7 113(4) . . ?
N2 C8 H8B 109.5 . . ?
N2 C8 H8A 109.5 . . ?
H8B C8 H8A 109.5 . . ?
N2 C8 H8C 109.5 . . ?
H8B C8 H8C 109.5 . . ?
H8A C8 H8C 109.5 . . ?
C3 C6 C5 120.3(6) 3_656 . ?
C3 C6 H6 119.9 3_656 . ?
C5 C6 H6 119.9 . . ?
N1 N1 C4 112.8(6) 3_656 . ?
N1 N1 Pd1 116.9(5) 3_656 . ?
C4 N1 Pd1 130.3(3) . . ?
C7 N2 C8 121.2(6) . . ?
C7 N2 C9 121.7(6) . . ?
C8 N2 C9 116.2(6) . . ?
C7 O1 Pd1 128.9(4) . . ?
C1 Pd1 N1 78.9(2) . . ?
C1 Pd1 O1 174.84(19) . . ?
N1 Pd1 O1 100.93(17) . . ?
C1 Pd1 Cl1 93.42(15) . . ?
N1 Pd1 Cl1 171.48(13) . . ?
O1 Pd1 Cl1 87.08(11) . . ?

loop_
_geom_bond_atom_site_label_1
_geom_bond_atom_site_label_2
_geom_bond_distance
_geom_bond_site_symmetry_2
_geom_bond_publ_flag
C5 C6 1.381(9) . ?
C5 C4 1.389(7) . ?
C5 H5 0.93 . ?
C9 N2 1.454(7) . ?
C9 H9A 0.96 . ?
C9 H9B 0.96 . ?
C9 H9C 0.96 . ?
C1 C2 1.393(8) . ?
C1 C4 1.411(7) 3_656 ?
C1 Pd1 1.937(5) . ?
C3 C6 1.376(8) 3_656 ?
C3 C2 1.399(9) . ?
C3 H3 0.93 . ?
C4 N1 1.400(7) . ?
C4 C1 1.411(7) 3_656 ?
C2 H2 0.93 . ?
C7 O1 1.250(7) . ?
C7 N2 1.302(8) . ?
C7 H7 0.96(6) . ?
C8 N2 1.446(9) . ?
C8 H8B 0.96 . ?
C8 H8A 0.96 . ?
C8 H8C 0.96 . ?
C6 C3 1.376(8) 3_656 ?
C6 H6 0.93 . ?
N1 N1 1.295(9) 3_656 ?
N1 Pd1 2.067(5) . ?
O1 Pd1 2.192(4) . ?
Cl1 Pd1 2.2944(14) . ?

loop_
_geom_torsion_atom_site_label_1
_geom_torsion_atom_site_label_2
_geom_torsion_atom_site_label_3
_geom_torsion_atom_site_label_4
_geom_torsion
_geom_torsion_site_symmetry_1
_geom_torsion_site_symmetry_2
_geom_torsion_site_symmetry_3
_geom_torsion_site_symmetry_4
_geom_torsion_publ_flag
C6 C5 C4 N1 179.0(5) . . . . ?
C6 C5 C4 C1 1.5(9) . . . 3_656 ?
C4 C1 C2 C3 0.1(8) 3_656 . . . ?
Pd1 C1 C2 C3 177.1(5) . . . . ?
C6 C3 C2 C1 0.1(10) 3_656 . . . ?
C4 C5 C6 C3 -1.6(10) . . . 3_656 ?
C5 C4 N1 N1 -176.2(6) . . . 3_656 ?
C1 C4 N1 N1 1.5(8) 3_656 . . 3_656 ?
C5 C4 N1 Pd1 2.1(7) . . . . ?
C1 C4 N1 Pd1 179.7(4) 3_656 . . . ?
O1 C7 N2 C8 -6.6(11) . . . . ?
O1 C7 N2 C9 -175.3(6) . . . . ?
N2 C7 O1 Pd1 175.0(5) . . . . ?
C2 C1 Pd1 N1 -177.1(5) . . . . ?
C4 C1 Pd1 N1 0.0(4) 3_656 . . . ?
C2 C1 Pd1 O1 -88.9(19) . . . . ?
C4 C1 Pd1 O1 88.3(19) 3_656 . . . ?
C2 C1 Pd1 Cl1 6.5(5) . . . . ?
C4 C1 Pd1 Cl1 -176.3(4) 3_656 . . . ?
N1 N1 Pd1 C1 -0.9(5) 3_656 . . . ?
C4 N1 Pd1 C1 -179.1(5) . . . . ?
N1 N1 Pd1 O1 -175.6(5) 3_656 . . . ?
C4 N1 Pd1 O1 6.2(5) . . . . ?
N1 N1 Pd1 Cl1 24.6(14) 3_656 . . . ?
C4 N1 Pd1 Cl1 -153.6(7) . . . . ?
C7 O1 Pd1 C1 116.7(19) . . . . ?
C7 O1 Pd1 N1 -156.0(6) . . . . ?
C7 O1 Pd1 Cl1 21.0(6) . . . . ?
